data_4334625
loop_
_publ_author_name
'Flavia Pop'
'Fran\,cois Riob\'e'
'Sabine Seifert'
'Thomas Cauchy'
'Jie Ding'
'Nathalie Dupont'
'Andreas Hauser'
'Marius Koch'
'Narcis Avarvari'

_publ_section_title
;
 Tetrathiafulvalene-1,3,5-triazines as (Multi)Donor-Acceptor Systems with
 Tunable Charge Transfer: Structural, Photophysical, and Theoretical
 Investigations
;
_journal_name_full 'Inorganic Chemistry'
_journal_page_first 5023
_journal_page_last 5034
_journal_paper_doi 10.1021/ic3027336
_journal_volume 52
_journal_year 2013
_chemical_formula_moiety 'C9 H3 Cl2 F6 N3 P S4'
_chemical_formula_sum 'C9 H3 Cl2 F6 N3 P S4'
_chemical_formula_weight 497.25
_chemical_name_systematic
;
 ?
;
_space_group_IT_number 14
_symmetry_cell_setting monoclinic
_symmetry_space_group_name_Hall '-P 2yn'
_symmetry_space_group_name_H-M 'P 1 21/n 1'
_atom_sites_solution_hydrogens geom
_atom_sites_solution_primary direct
_atom_sites_solution_secondary difmap
_audit_creation_method SHELXL-97
_cell_angle_alpha 90.000(4)
_cell_angle_beta 112.131(5)
_cell_angle_gamma 90.000(6)
_cell_formula_units_Z 4
_cell_length_a 9.7138(7)
_cell_length_b 14.9137(9)
_cell_length_c 12.1657(6)
_cell_measurement_reflns_used 5642
_cell_measurement_temperature 293(2)
_cell_measurement_theta_max 27.52
_cell_measurement_theta_min 2.64
_cell_volume 1632.58(18)
_computing_cell_refinement 'Dirax/lsq (Duisenberg & Schreurs, 1989-2000)'
_computing_data_collection KappaCCD
_computing_data_reduction 'Denzo and Scalepak'
_computing_structure_refinement 'SHELXL-97 (Sheldrick, 1997)'
_computing_structure_solution 'SHELXS-97 (Sheldrick, 1997)'
_diffrn_ambient_temperature 293(2)
_diffrn_measured_fraction_theta_full 0.993
_diffrn_measured_fraction_theta_max 0.993
_diffrn_measurement_device_type 'Nonius Kappa CCD'
_diffrn_measurement_method 'phi and omega scans'
_diffrn_radiation_monochromator graphite
_diffrn_radiation_source 'fine-focus sealed tube'
_diffrn_radiation_type MoK\a
_diffrn_radiation_wavelength 0.71073
_diffrn_reflns_av_R_equivalents 0.0443
_diffrn_reflns_av_sigmaI/netI 0.0444
_diffrn_reflns_limit_h_max 12
_diffrn_reflns_limit_h_min -12
_diffrn_reflns_limit_k_max 18
_diffrn_reflns_limit_k_min -19
_diffrn_reflns_limit_l_max 15
_diffrn_reflns_limit_l_min -15
_diffrn_reflns_number 19727
_diffrn_reflns_theta_full 27.52
_diffrn_reflns_theta_max 27.52
_diffrn_reflns_theta_min 2.64
_exptl_absorpt_coefficient_mu 1.070
_exptl_absorpt_correction_T_max 0.7456
_exptl_absorpt_correction_T_min 0.6638
_exptl_absorpt_correction_type multi-scan
_exptl_absorpt_process_details sadabs
_exptl_crystal_colour black
_exptl_crystal_density_diffrn 2.023
_exptl_crystal_description prism
_exptl_crystal_F_000 980
_exptl_crystal_size_max 0.3
_exptl_crystal_size_mid 0.05
_exptl_crystal_size_min 0.05
_refine_diff_density_max 1.110
_refine_diff_density_min -0.805
_refine_diff_density_rms 0.120
_refine_ls_extinction_method none
_refine_ls_goodness_of_fit_ref 1.026
_refine_ls_hydrogen_treatment constr
_refine_ls_matrix_type full
_refine_ls_number_parameters 226
_refine_ls_number_reflns 3727
_refine_ls_number_restraints 0
_refine_ls_restrained_S_all 1.026
_refine_ls_R_factor_all 0.1100
_refine_ls_R_factor_gt 0.0670
_refine_ls_shift/su_max 0.011
_refine_ls_shift/su_mean 0.001
_refine_ls_structure_factor_coef Fsqd
_refine_ls_weighting_details 'calc w=1/[\s^2^(Fo^2^)+(0.0914P)^2^+6.8850P] where P=(Fo^2^+2Fc^2^)/3'
_refine_ls_weighting_scheme calc
_refine_ls_wR_factor_gt 0.1666
_refine_ls_wR_factor_ref 0.1978
_reflns_number_gt 2501
_reflns_number_total 3727
_reflns_threshold_expression >2sigma(I)
_cod_data_source_file ic3027336_si_002_3.cif
_cod_data_source_block (3a)(PF6)
_cod_original_cell_volume 1632.58(17)
_cod_original_sg_symbol_Hall -P2yn
_cod_database_code 4334625

loop_
_symmetry_equiv_pos_as_xyz
'x, y, z'
'-x+1/2, y+1/2, -z+1/2'
'-x, -y, -z'
'x-1/2, -y-1/2, z-1/2'

loop_
_atom_site_label
_atom_site_type_symbol
_atom_site_fract_x
_atom_site_fract_y
_atom_site_fract_z
_atom_site_U_iso_or_equiv
_atom_site_adp_type
_atom_site_occupancy
_atom_site_symmetry_multiplicity
_atom_site_calc_flag
_atom_site_refinement_flags
C1 C 0.5071(8) -0.0680(4) 0.3042(5) 0.0478(15) Uani 1 1 d .
H1 H 0.4788 -0.1101 0.3481 0.057 Uiso 1 1 calc R
C2 C 0.6487(8) -0.0431(5) 0.3365(6) 0.0515(16) Uani 1 1 d .
H2 H 0.7232 -0.0669 0.4032 0.062 Uiso 1 1 calc R
C3 C 0.5049(6) 0.0475(4) 0.1504(5) 0.0323(11) Uani 1 1 d .
C4 C 0.4678(6) 0.1062(4) 0.0555(5) 0.0316(11) Uani 1 1 d .
C5 C 0.3380(6) 0.1989(4) -0.1313(5) 0.0358(12) Uani 1 1 d .
H5 H 0.2674 0.2245 -0.1987 0.043 Uiso 1 1 calc R
C6 C 0.4833(6) 0.2198(4) -0.0958(5) 0.0335(11) Uani 1 1 d .
C7 C 0.5558(6) 0.2754(4) -0.1582(5) 0.0344(12) Uani 1 1 d .
C8 C 0.5560(6) 0.3464(4) -0.3187(5) 0.0351(12) Uani 1 1 d .
C9 C 0.7682(6) 0.3252(4) -0.1649(5) 0.0388(13) Uani 1 1 d .
Cl1 Cl 0.46578(18) 0.39024(12) -0.45653(15) 0.0539(4) Uani 1 1 d .
Cl2 Cl 0.95699(16) 0.33818(13) -0.09948(15) 0.0549(5) Uani 1 1 d .
N1 N 0.4746(5) 0.3070(3) -0.2668(4) 0.0362(10) Uani 1 1 d .
N2 N 0.7038(5) 0.3561(3) -0.2738(4) 0.0389(11) Uani 1 1 d .
N3 N 0.7036(5) 0.2841(3) -0.1010(4) 0.0380(11) Uani 1 1 d .
S1 S 0.37818(16) -0.02013(9) 0.17896(13) 0.0377(4) Uani 1 1 d .
S2 S 0.68580(17) 0.03524(11) 0.24834(14) 0.0450(4) Uani 1 1 d .
S3 S 0.28895(15) 0.12250(10) -0.04606(13) 0.0390(4) Uani 1 1 d .
S4 S 0.60408(15) 0.16736(10) 0.03146(12) 0.0346(3) Uani 1 1 d .
F1 F 1.5049(8) 0.3183(6) 0.1908(7) 0.164(4) Uani 1 1 d .
F2 F 1.2687(7) 0.4706(4) 0.1033(5) 0.111(2) Uani 1 1 d .
F3 F 1.3306(14) 0.3745(8) 0.2399(9) 0.236(7) Uani 1 1 d .
F5 F 1.4510(17) 0.4123(8) 0.0519(14) 0.244(7) Uani 1 1 d .
F6 F 1.2963(11) 0.3350(9) 0.0556(12) 0.258(8) Uani 1 1 d .
F4 F 1.4891(12) 0.4595(10) 0.2261(19) 0.345(12) Uani 1 1 d .
P1 P 1.39098(19) 0.39496(13) 0.14608(16) 0.0501(4) Uani 1 1 d .

loop_
_atom_site_aniso_label
_atom_site_aniso_U_11
_atom_site_aniso_U_22
_atom_site_aniso_U_33
_atom_site_aniso_U_23
_atom_site_aniso_U_13
_atom_site_aniso_U_12
C1 0.070(4) 0.042(3) 0.039(3) 0.006(3) 0.030(3) 0.005(3)
C2 0.059(4) 0.057(4) 0.037(3) 0.009(3) 0.016(3) 0.006(3)
C3 0.035(3) 0.035(3) 0.032(3) -0.004(2) 0.018(2) -0.003(2)
C4 0.028(3) 0.037(3) 0.033(3) -0.001(2) 0.015(2) -0.005(2)
C5 0.033(3) 0.038(3) 0.036(3) 0.003(2) 0.013(2) 0.001(2)
C6 0.030(3) 0.035(3) 0.037(3) -0.003(2) 0.014(2) -0.002(2)
C7 0.033(3) 0.034(3) 0.036(3) 0.000(2) 0.013(2) -0.003(2)
C8 0.032(3) 0.031(3) 0.040(3) 0.005(2) 0.011(2) 0.000(2)
C9 0.028(3) 0.039(3) 0.047(3) 0.001(3) 0.011(2) -0.005(2)
Cl1 0.0417(8) 0.0658(10) 0.0470(9) 0.0215(8) 0.0084(7) -0.0056(7)
Cl2 0.0297(7) 0.0763(11) 0.0522(9) 0.0143(8) 0.0083(7) -0.0101(7)
N1 0.030(2) 0.039(2) 0.037(3) 0.004(2) 0.011(2) -0.001(2)
N2 0.031(2) 0.042(3) 0.042(3) 0.005(2) 0.012(2) -0.004(2)
N3 0.030(2) 0.043(3) 0.039(3) 0.007(2) 0.010(2) -0.002(2)
S1 0.0401(8) 0.0363(7) 0.0441(8) -0.0002(6) 0.0244(7) -0.0026(6)
S2 0.0371(8) 0.0557(9) 0.0367(8) 0.0031(7) 0.0076(6) -0.0044(7)
S3 0.0259(7) 0.0500(9) 0.0434(8) 0.0054(6) 0.0155(6) -0.0014(6)
S4 0.0270(6) 0.0436(8) 0.0329(7) 0.0030(6) 0.0108(5) -0.0043(6)
F1 0.128(6) 0.219(9) 0.137(6) 0.017(6) 0.041(5) 0.127(6)
F2 0.126(5) 0.112(4) 0.093(4) 0.032(3) 0.038(4) 0.062(4)
F3 0.323(14) 0.283(12) 0.198(9) 0.162(9) 0.210(10) 0.236(12)
F5 0.332(16) 0.212(11) 0.328(15) 0.112(11) 0.283(15) 0.086(11)
F6 0.126(7) 0.252(12) 0.293(14) -0.208(12) -0.039(8) 0.027(7)
F4 0.126(8) 0.282(16) 0.52(3) -0.284(19) 0.004(12) -0.057(9)
P1 0.0350(8) 0.0630(11) 0.0468(9) -0.0112(8) 0.0090(7) 0.0016(8)

loop_
_atom_type_symbol
_atom_type_description
_atom_type_scat_dispersion_real
_atom_type_scat_dispersion_imag
_atom_type_scat_source
C C 0.0033 0.0016 'International Tables Vol C Tables 4.2.6.8 and 6.1.1.4'
H H 0.0000 0.0000 'International Tables Vol C Tables 4.2.6.8 and 6.1.1.4'
Cl Cl 0.1484 0.1585 'International Tables Vol C Tables 4.2.6.8 and 6.1.1.4'
F F 0.0171 0.0103 'International Tables Vol C Tables 4.2.6.8 and 6.1.1.4'
N N 0.0061 0.0033 'International Tables Vol C Tables 4.2.6.8 and 6.1.1.4'
P P 0.1023 0.0942 'International Tables Vol C Tables 4.2.6.8 and 6.1.1.4'
S S 0.1246 0.1234 'International Tables Vol C Tables 4.2.6.8 and 6.1.1.4'

loop_
_geom_angle_atom_site_label_1
_geom_angle_atom_site_label_2
_geom_angle_atom_site_label_3
_geom_angle
C2 C1 S1 118.1(5)
C2 C1 H1 121.0
S1 C1 H1 121.0
C1 C2 S2 116.3(5)
C1 C2 H2 121.9
S2 C2 H2 121.9
C4 C3 S2 121.4(4)
C4 C3 S1 123.8(4)
S2 C3 S1 114.7(3)
C3 C4 S4 120.1(4)
C3 C4 S3 124.1(4)
S4 C4 S3 115.7(3)
C6 C5 S3 116.9(4)
C6 C5 H5 121.5
S3 C5 H5 121.5
C5 C6 C7 127.8(5)
C5 C6 S4 117.1(4)
C7 C6 S4 114.8(4)
N1 C7 N3 126.3(5)
N1 C7 C6 119.2(5)
N3 C7 C6 114.4(5)
N1 C8 N2 126.6(5)
N1 C8 Cl1 117.5(4)
N2 C8 Cl1 115.8(4)
N2 C9 N3 127.2(5)
N2 C9 Cl2 116.6(4)
N3 C9 Cl2 116.3(4)
C8 N1 C7 113.0(5)
C9 N2 C8 113.8(5)
C9 N3 C7 113.1(5)
C1 S1 C3 94.9(3)
C2 S2 C3 96.0(3)
C5 S3 C4 95.3(3)
C4 S4 C6 94.9(3)
F4 P1 F6 173.7(12)
F4 P1 F5 93.0(12)
F6 P1 F5 80.9(9)
F4 P1 F3 88.3(11)
F6 P1 F3 97.7(10)
F5 P1 F3 178.2(7)
F4 P1 F1 93.0(7)
F6 P1 F1 88.6(6)
F5 P1 F1 87.9(6)
F3 P1 F1 90.9(4)
F4 P1 F2 88.2(7)
F6 P1 F2 90.4(5)
F5 P1 F2 95.0(5)
F3 P1 F2 86.3(4)
F1 P1 F2 176.8(5)

loop_
_geom_bond_atom_site_label_1
_geom_bond_atom_site_label_2
_geom_bond_distance
C1 C2 1.334(10)
C1 S1 1.721(7)
C1 H1 0.9300
C2 S2 1.713(7)
C2 H2 0.9300
C3 C4 1.384(8)
C3 S2 1.722(6)
C3 S1 1.725(5)
C4 S4 1.721(5)
C4 S3 1.728(6)
C5 C6 1.348(7)
C5 S3 1.724(6)
C5 H5 0.9300
C6 C7 1.471(7)
C6 S4 1.737(6)
C7 N1 1.344(7)
C7 N3 1.345(7)
C8 N1 1.322(7)
C8 N2 1.338(7)
C8 Cl1 1.702(6)
C9 N2 1.317(8)
C9 N3 1.320(7)
C9 Cl2 1.713(6)
F1 P1 1.540(6)
F2 P1 1.577(6)
F3 P1 1.498(7)
F5 P1 1.490(8)
F6 P1 1.448(7)
F4 P1 1.443(8)
